data_2224296
loop_
_publ_author_name
'Zhou, Rui-Sha'
'Song, Jiang-Feng'

_publ_section_title
(\m-5-Carboxy-1<i>H</i>-imidazole-4-carboxylato-\k^4^<i>N</i>^1^,<i>O</i>^5^:<i>N</i>^3^,<i>O</i>^4^)bis[amminesilver(I)]
_journal_coeditor_code HY2243
_journal_issue 12
_journal_name_full 'Acta Crystallographica Section E'
_journal_page_first m1523
_journal_paper_doi 10.1107/S1600536809045747
_journal_volume 65
_journal_year 2009
_chemical_formula_iupac '[Ag2 (C5 H2 N2 O4)(N H3)2]'
_chemical_formula_moiety 'C5 H8 Ag2 N4 O4'
_chemical_formula_sum 'C5 H8 Ag2 N4 O4'
_chemical_formula_weight 403.89
_chemical_name_systematic
;
(\m-5-Carboxy-1<i>H</i>-imidazole-4-carboxylato-
\k^4^<i>N</i>^1^,<i>O</i>^5^:<i>N</i>^3^,<i>O</i>^4^)bis[amminesilver(I)]
;
_space_group_IT_number 15
_symmetry_cell_setting monoclinic
_symmetry_space_group_name_Hall '-C 2yc'
_symmetry_space_group_name_H-M 'C 1 2/c 1'
_atom_sites_solution_hydrogens geom
_atom_sites_solution_primary direct
_atom_sites_solution_secondary difmap
_audit_creation_method SHELXL-97
_cell_angle_alpha 90.00
_cell_angle_beta 113.1600(10)
_cell_angle_gamma 90.00
_cell_formula_units_Z 8
_cell_length_a 18.3800(12)
_cell_length_b 8.3243(5)
_cell_length_c 13.6696(8)
_cell_measurement_reflns_used 1780
_cell_measurement_temperature 190(2)
_cell_measurement_theta_max 26.09
_cell_measurement_theta_min 2.41
_cell_volume 1922.9(2)
_computing_cell_refinement 'SAINT (Bruker, 2007)'
_computing_data_collection 'SMART (Bruker, 2007)'
_computing_data_reduction 'SAINT (Bruker, 2007)'
_computing_molecular_graphics 'DIAMOND (Brandenburg, 1999)'
_computing_publication_material 'SHELXTL (Sheldrick, 2008)'
_computing_structure_refinement 'SHELXL97 (Sheldrick, 2008)'
_computing_structure_solution 'SHELXS97 (Sheldrick, 2008)'
_diffrn_ambient_temperature 190(2)
_diffrn_measured_fraction_theta_full 0.997
_diffrn_measured_fraction_theta_max 0.997
_diffrn_measurement_device_type 'Bruker SMART APEX CCD'
_diffrn_measurement_method '\f and \w'
_diffrn_radiation_monochromator graphite
_diffrn_radiation_source 'fine-focus sealed tube'
_diffrn_radiation_type MoK\a
_diffrn_radiation_wavelength 0.71073
_diffrn_reflns_av_R_equivalents 0.0189
_diffrn_reflns_av_sigmaI/netI 0.0214
_diffrn_reflns_limit_h_max 18
_diffrn_reflns_limit_h_min -22
_diffrn_reflns_limit_k_max 9
_diffrn_reflns_limit_k_min -10
_diffrn_reflns_limit_l_max 16
_diffrn_reflns_limit_l_min -16
_diffrn_reflns_number 5211
_diffrn_reflns_theta_full 26.09
_diffrn_reflns_theta_max 26.09
_diffrn_reflns_theta_min 2.41
_exptl_absorpt_coefficient_mu 4.073
_exptl_absorpt_correction_T_max 0.6862
_exptl_absorpt_correction_T_min 0.3298
_exptl_absorpt_correction_type multi-scan
_exptl_absorpt_process_details '(SADABS; Bruker, 2001)'
_exptl_crystal_colour brown
_exptl_crystal_density_diffrn 2.790
_exptl_crystal_density_method 'not measured'
_exptl_crystal_description block
_exptl_crystal_F_000 1536
_exptl_crystal_size_max 0.35
_exptl_crystal_size_mid 0.25
_exptl_crystal_size_min 0.10
_refine_diff_density_max 0.447
_refine_diff_density_min -0.503
_refine_ls_extinction_method none
_refine_ls_goodness_of_fit_ref 1.050
_refine_ls_hydrogen_treatment mixed
_refine_ls_matrix_type full
_refine_ls_number_parameters 168
_refine_ls_number_reflns 1911
_refine_ls_number_restraints 0
_refine_ls_restrained_S_all 1.050
_refine_ls_R_factor_all 0.0217
_refine_ls_R_factor_gt 0.0184
_refine_ls_shift/su_max 0.001
_refine_ls_shift/su_mean 0.000
_refine_ls_structure_factor_coef Fsqd
_refine_ls_weighting_details 'calc w=1/[\s^2^(Fo^2^)+(0.02P)^2^+2.4121P] where P=(Fo^2^+2Fc^2^)/3'
_refine_ls_weighting_scheme calc
_refine_ls_wR_factor_gt 0.0428
_refine_ls_wR_factor_ref 0.0441
_reflns_number_gt 1721
_reflns_number_total 1911
_reflns_threshold_expression I>2\s(I)
_cod_data_source_file hy2243.cif
_cod_data_source_block I
_cod_depositor_comments
;
The following automatic conversions were performed:
'_symmetry_cell_setting' value 'Monoclinic' changed to 'monoclinic'
according to '/home/saulius/struct/CIF-dictionaries/cif_core.dic'
dictionary named 'cif_core.dic' version 2.4.1 from 2010-06-29.

Automatic conversion script
Id: cif_fix_enum 1527 2010-12-29 10:47:43Z saulius 

The following automatic conversions were performed:

'_symmetry_cell_setting' value 'Monoclinic' changed to 'monoclinic'
according to /home/saulius/struct/CIF-dictionaries/cif_core.dic
dictionary named 'cif_core.dic' version 2.4.1 from 2010-06-29.

Automatic conversion script
Id: cif_fix_values 1715 2011-07-08 13:25:40Z adriana 
;
_cod_original_sg_symbol_H-M 'C 2/c'
_cod_database_code 2224296
_cod_database_fobs_code 2224296

loop_
_symmetry_equiv_pos_as_xyz
'x, y, z'
'-x, y, -z+1/2'
'x+1/2, y+1/2, z'
'-x+1/2, y+1/2, -z+1/2'
'-x, -y, -z'
'x, -y, z-1/2'
'-x+1/2, -y+1/2, -z'
'x+1/2, -y+1/2, z-1/2'

loop_
_atom_site_type_symbol
_atom_site_label
_atom_site_fract_x
_atom_site_fract_y
_atom_site_fract_z
_atom_site_U_iso_or_equiv
_atom_site_adp_type
_atom_site_calc_flag
_atom_site_refinement_flags
_atom_site_occupancy
_atom_site_disorder_assembly
_atom_site_disorder_group
Ag Ag2 0.206133(14) 0.79951(3) 0.660249(17) 0.03620(8) Uani d . 1 . .
O O1 0.17397(15) 0.5366(3) 0.54751(18) 0.0476(6) Uani d . 1 . .
N N2 0.15598(14) 0.8616(3) 0.49573(18) 0.0306(5) Uani d . 1 . .
Ag Ag1 0.060181(14) 1.13414(3) 0.201582(18) 0.03346(8) Uani d . 1 . .
C C1 0.11079(17) 0.8155(3) 0.3218(2) 0.0269(6) Uani d . 1 . .
C C2 0.08372(18) 0.7496(4) 0.2126(2) 0.0322(7) Uani d . 1 . .
C C3 0.13893(16) 0.7428(4) 0.4199(2) 0.0275(6) Uani d . 1 . .
C C4 0.15067(17) 0.5712(4) 0.4527(2) 0.0323(7) Uani d . 1 . .
C C5 0.13741(19) 0.9977(4) 0.4412(2) 0.0332(7) Uani d . 1 . .
N N1 0.11022(14) 0.9785(3) 0.33560(18) 0.0302(5) Uani d . 1 . .
N N3 0.25466(19) 0.7478(4) 0.8265(2) 0.0366(6) Uani d . 1 . .
N N4 0.0094(2) 1.3080(4) 0.0800(2) 0.0368(6) Uani d . 1 . .
O O2 0.13419(14) 0.4656(3) 0.37827(19) 0.0436(6) Uani d . 1 . .
O O3 0.08142(16) 0.5948(3) 0.20328(18) 0.0480(6) Uani d . 1 . .
O O4 0.06587(15) 0.8395(3) 0.13591(16) 0.0441(6) Uani d . 1 . .
H H1 0.1399(19) 1.094(4) 0.467(3) 0.040(9) Uiso d . 1 . .
H H2 0.112(4) 0.523(9) 0.291(6) 0.17(3) Uiso d . 1 . .
H H3 0.275(2) 0.836(5) 0.869(3) 0.062(12) Uiso d . 1 . .
H H4 0.300(2) 0.686(5) 0.843(3) 0.058(12) Uiso d . 1 . .
H H5 0.218(2) 0.696(4) 0.844(3) 0.042(10) Uiso d . 1 . .
H H6 0.041(2) 1.385(5) 0.078(3) 0.060(13) Uiso d . 1 . .
H H7 -0.034(3) 1.348(5) 0.083(3) 0.060(13) Uiso d . 1 . .
H H8 -0.004(3) 1.271(6) 0.024(4) 0.073(16) Uiso d . 1 . .

loop_
_atom_site_aniso_label
_atom_site_aniso_U_11
_atom_site_aniso_U_22
_atom_site_aniso_U_33
_atom_site_aniso_U_12
_atom_site_aniso_U_13
_atom_site_aniso_U_23
Ag2 0.03743(15) 0.04560(16) 0.02245(12) 0.00084(10) 0.00842(10) 0.00281(10)
O1 0.0657(16) 0.0373(12) 0.0384(13) 0.0061(11) 0.0189(12) 0.0123(10)
N2 0.0315(13) 0.0331(13) 0.0236(12) 0.0025(10) 0.0072(11) -0.0013(10)
Ag1 0.03572(14) 0.03391(14) 0.02914(13) 0.00315(10) 0.01104(10) 0.00742(9)
C1 0.0292(15) 0.0262(14) 0.0257(14) -0.0018(11) 0.0112(12) -0.0028(11)
C2 0.0312(16) 0.0350(16) 0.0281(15) -0.0025(13) 0.0091(13) -0.0058(13)
C3 0.0238(14) 0.0324(15) 0.0271(14) 0.0005(11) 0.0110(12) 0.0006(12)
C4 0.0318(16) 0.0319(16) 0.0357(16) 0.0040(12) 0.0159(13) 0.0032(13)
C5 0.0407(18) 0.0283(16) 0.0256(14) 0.0030(13) 0.0076(13) -0.0036(12)
N1 0.0348(14) 0.0288(12) 0.0236(11) 0.0020(10) 0.0078(11) 0.0023(10)
N3 0.0409(17) 0.0394(16) 0.0255(13) -0.0030(13) 0.0087(13) -0.0003(12)
N4 0.0449(18) 0.0308(15) 0.0293(15) 0.0008(13) 0.0089(14) 0.0015(12)
O2 0.0585(15) 0.0284(11) 0.0447(13) 0.0004(10) 0.0212(12) -0.0026(10)
O3 0.0710(17) 0.0340(12) 0.0370(12) -0.0047(12) 0.0189(12) -0.0112(10)
O4 0.0606(15) 0.0428(13) 0.0230(11) 0.0044(11) 0.0100(11) -0.0014(10)

loop_
_atom_type_symbol
_atom_type_description
_atom_type_scat_dispersion_real
_atom_type_scat_dispersion_imag
_atom_type_scat_source
C C 0.0033 0.0016 'International Tables Vol C Tables 4.2.6.8 and 6.1.1.4'
H H 0.0000 0.0000 'International Tables Vol C Tables 4.2.6.8 and 6.1.1.4'
N N 0.0061 0.0033 'International Tables Vol C Tables 4.2.6.8 and 6.1.1.4'
O O 0.0106 0.0060 'International Tables Vol C Tables 4.2.6.8 and 6.1.1.4'
Ag Ag -0.8971 1.1015 'International Tables Vol C Tables 4.2.6.8 and 6.1.1.4'

loop_
_geom_angle_atom_site_label_1
_geom_angle_atom_site_label_2
_geom_angle_atom_site_label_3
_geom_angle_site_symmetry_1
_geom_angle_site_symmetry_3
_geom_angle
_geom_angle_publ_flag
N2 Ag2 N3 . . 177.40(11) ?
N2 Ag2 O1 . . 71.12(8) ?
N3 Ag2 O1 . . 111.27(10) ?
N2 Ag2 Ag1 . 6_576 96.10(7) ?
N3 Ag2 Ag1 . 6_576 82.35(9) ?
O1 Ag2 Ag1 . 6_576 104.71(6) ?
C4 O1 Ag2 . . 109.3(2) ?
C5 N2 C3 . . 105.0(2) ?
C5 N2 Ag2 . . 135.2(2) ?
C3 N2 Ag2 . . 119.74(19) ?
N4 Ag1 N1 . . 173.75(11) ?
N4 Ag1 O4 . . 115.67(10) ?
N1 Ag1 O4 . . 70.43(8) ?
N4 Ag1 Ag1 . 2 99.91(10) ?
N1 Ag1 Ag1 . 2 76.36(7) ?
O4 Ag1 Ag1 . 2 106.67(5) ?
N4 Ag1 Ag2 . 6_575 82.99(10) ?
N1 Ag1 Ag2 . 6_575 99.09(7) ?
O4 Ag1 Ag2 . 6_575 87.07(6) ?
Ag1 Ag1 Ag2 2 6_575 162.610(12) ?
N1 C1 C3 . . 108.8(2) ?
N1 C1 C2 . . 119.1(2) ?
C3 C1 C2 . . 132.0(3) ?
O4 C2 O3 . . 122.5(3) ?
O4 C2 C1 . . 120.6(3) ?
O3 C2 C1 . . 116.9(3) ?
C1 C3 N2 . . 107.8(2) ?
C1 C3 C4 . . 132.2(3) ?
N2 C3 C4 . . 120.0(2) ?
O1 C4 O2 . . 123.4(3) ?
O1 C4 C3 . . 119.5(3) ?
O2 C4 C3 . . 117.1(3) ?
N2 C5 N1 . . 114.1(3) ?
N2 C5 H1 . . 127(2) ?
N1 C5 H1 . . 119(2) ?
C5 N1 C1 . . 104.3(2) ?
C5 N1 Ag1 . . 134.8(2) ?
C1 N1 Ag1 . . 120.49(18) ?
Ag2 N3 H3 . . 114(3) ?
Ag2 N3 H4 . . 109(2) ?
H3 N3 H4 . . 101(3) ?
Ag2 N3 H5 . . 109(2) ?
H3 N3 H5 . . 112(3) ?
H4 N3 H5 . . 111(3) ?
Ag1 N4 H6 . . 115(3) ?
Ag1 N4 H7 . . 111(3) ?
H6 N4 H7 . . 111(4) ?
Ag1 N4 H8 . . 112(4) ?
H6 N4 H8 . . 103(4) ?
H7 N4 H8 . . 104(4) ?
C4 O2 H2 . . 113(3) ?
C2 O3 H2 . . 113(3) ?
C2 O4 Ag1 . . 108.15(19) ?

loop_
_geom_bond_atom_site_label_1
_geom_bond_atom_site_label_2
_geom_bond_site_symmetry_2
_geom_bond_distance
_geom_bond_publ_flag
Ag1 N1 . 2.134(2) y
Ag1 N4 . 2.123(3) y
Ag1 O4 . 2.628(2) y
Ag2 N2 . 2.132(2) y
Ag2 N3 . 2.133(3) y
Ag2 O1 . 2.607(2) y
Ag1 Ag1 2 2.9916(5) y
Ag1 Ag2 6_575 3.0021(4) y
O1 C4 . 1.228(4) ?
N2 C5 . 1.325(4) ?
N2 C3 . 1.377(4) ?
C1 N1 . 1.371(4) ?
C1 C3 . 1.373(4) ?
C1 C2 . 1.481(4) ?
C2 O4 . 1.223(4) ?
C2 O3 . 1.294(4) ?
C3 C4 . 1.487(4) ?
C4 O2 . 1.287(4) ?
C5 N1 . 1.338(4) ?
C5 H1 . 0.87(4) ?
N3 H3 . 0.92(4) ?
N3 H4 . 0.93(4) ?
N3 H5 . 0.90(4) ?
N4 H6 . 0.87(4) ?
N4 H7 . 0.87(4) ?
N4 H8 . 0.77(5) ?
O2 H2 . 1.19(8) ?
O3 H2 . 1.26(8) ?

loop_
_geom_hbond_atom_site_label_D
_geom_hbond_atom_site_label_H
_geom_hbond_atom_site_label_A
_geom_hbond_site_symmetry_A
_geom_hbond_distance_DH
_geom_hbond_distance_HA
_geom_hbond_distance_DA
_geom_hbond_angle_DHA
_geom_hbond_publ_flag
O2 H2 O3 . 1.19(8) 1.26(8) 2.448(3) 172(6) y
